data_7008336
loop_
_publ_author_name
'K\"ohn, Randolf D'
'Pan, Zhida'
'Haufe, Matthias'
'Kociok-K\"ohn, Gabriele'

_publ_section_title
;
 Bis(triazacyclohexane) sandwich complexes of (Cu(I))(2), Cu(II) and
 Zn(II): complexes with cuprophilic attraction between two cationic
 copper(I) leading to unusual reactivity with dioxygen.
;
_journal_issue 16
_journal_name_full 'Dalton transactions (Cambridge, England : 2003)'
_journal_page_first 2793
_journal_page_last 2797
_journal_paper_doi 10.1039/b501705j
_journal_year 2005
_chemical_formula_moiety 'C48 H48 N6 F6 Cu 2+, (BF4)2-, (C H2 Cl2)2'
_chemical_formula_sum 'C50 H52 B2 Cl4 F14 N6 Zn'
_chemical_formula_weight 1231.77
_chemical_name_systematic
;
?
;
_space_group_IT_number 14
_symmetry_cell_setting monoclinic
_symmetry_space_group_name_Hall '-P 2ybc'
_symmetry_space_group_name_H-M 'P 1 21/c 1'
_atom_sites_solution_hydrogens geom
_atom_sites_solution_primary direct
_atom_sites_solution_secondary difmap
_audit_creation_method SHELXL-97
_cell_angle_alpha 90.00
_cell_angle_beta 109.28(3)
_cell_angle_gamma 90.00
_cell_formula_units_Z 2
_cell_length_a 14.173(3)
_cell_length_b 10.024(3)
_cell_length_c 19.624(3)
_cell_measurement_reflns_used 25
_cell_measurement_temperature 186(2)
_cell_measurement_theta_max 25
_cell_measurement_theta_min 10
_cell_volume 2631.6(12)
_computing_cell_refinement
;
B. A. Frenz, SDP-Structure Determination Package, Version 3.0,
Enraf-Nonius, Delft (1985)
;
_computing_data_collection 'CAD-4 Enraf-Nonius'
_computing_data_reduction
;
B. A. Frenz, SDP-Structure Determination Package, Version 3.0,
Enraf-Nonius, Delft (1985)
;
_computing_molecular_graphics 'Ortep-3 for Windows (Farrugia, 1997)'
_computing_publication_material 'WinGX publication routines (Farrugia, 1999)'
_computing_structure_refinement 'SHELXL-97 (Sheldrick, 1997)'
_computing_structure_solution 'SHELXS-86 (Sheldrick, 1986)'
_diffrn_ambient_temperature 186(2)
_diffrn_measured_fraction_theta_full 0.996
_diffrn_measured_fraction_theta_max 0.996
_diffrn_measurement_device_type 'CAD-4 Enraf-Nonius'
_diffrn_measurement_method \w-2\q
_diffrn_radiation_monochromator graphite
_diffrn_radiation_source 'fine-focus sealed tube'
_diffrn_radiation_type MoK\a
_diffrn_radiation_wavelength 0.71069
_diffrn_reflns_av_R_equivalents 0.0242
_diffrn_reflns_av_sigmaI/netI 0.1936
_diffrn_reflns_limit_h_max 14
_diffrn_reflns_limit_h_min -3
_diffrn_reflns_limit_k_max 10
_diffrn_reflns_limit_k_min -1
_diffrn_reflns_limit_l_max 19
_diffrn_reflns_limit_l_min -20
_diffrn_reflns_number 3267
_diffrn_reflns_theta_full 21.51
_diffrn_reflns_theta_max 21.51
_diffrn_reflns_theta_min 2.20
_diffrn_standards_decay_% 4
_diffrn_standards_interval_count 200
_diffrn_standards_number 3
_exptl_absorpt_coefficient_mu 0.762
_exptl_absorpt_correction_type none
_exptl_crystal_colour colourless
_exptl_crystal_density_diffrn 1.555
_exptl_crystal_density_method 'not measured'
_exptl_crystal_description 'irregular shape'
_exptl_crystal_F_000 1256
_exptl_crystal_size_max 0.5
_exptl_crystal_size_mid 0.5
_exptl_crystal_size_min 0.4
_refine_diff_density_max 0.356
_refine_diff_density_min -0.323
_refine_diff_density_rms 0.083
_refine_ls_extinction_method none
_refine_ls_goodness_of_fit_ref 1.020
_refine_ls_hydrogen_treatment mixed
_refine_ls_matrix_type full
_refine_ls_number_parameters 381
_refine_ls_number_reflns 3015
_refine_ls_number_restraints 0
_refine_ls_restrained_S_all 1.020
_refine_ls_R_factor_all 0.1949
_refine_ls_R_factor_gt 0.0730
_refine_ls_shift/su_max 0.000
_refine_ls_shift/su_mean 0.000
_refine_ls_structure_factor_coef Fsqd
_refine_ls_weighting_details 'calc w=1/[\s^2^(Fo^2^)+(0.0257P)^2^+0.6247P] where P=(Fo^2^+2Fc^2^)/3'
_refine_ls_weighting_scheme calc
_refine_ls_wR_factor_gt 0.0913
_refine_ls_wR_factor_ref 0.1199
_reflns_number_gt 1400
_reflns_number_total 3015
_reflns_threshold_expression >2sigma(I)
_cod_data_source_file b501705j.txt
_cod_data_source_block wn59
_cod_original_cell_volume 2631.6(10)
_cod_database_code 7008336

loop_
_symmetry_equiv_pos_as_xyz
'x, y, z'
'-x, y+1/2, -z+1/2'
'-x, -y, -z'
'x, -y-1/2, z-1/2'

loop_
_atom_site_label
_atom_site_type_symbol
_atom_site_fract_x
_atom_site_fract_y
_atom_site_fract_z
_atom_site_U_iso_or_equiv
_atom_site_adp_type
_atom_site_occupancy
_atom_site_symmetry_multiplicity
_atom_site_calc_flag
_atom_site_refinement_flags
_atom_site_disorder_assembly
_atom_site_disorder_group
Zn Zn 1.0000 0.0000 1.0000 0.0290(5) Uani 1 2 d S . .
C1 C 1.1647(6) 0.0207(9) 1.1151(4) 0.027(3) Uani 1 1 d . . .
H1A H 1.1941 0.0439 1.1669 0.032 Uiso 1 1 calc R . .
H1B H 1.2191 -0.0050 1.0965 0.032 Uiso 1 1 calc R . .
N1 N 1.1068(5) 0.1334(8) 1.0737(4) 0.024(2) Uani 1 1 d . . .
C11 C 1.1721(7) 0.2408(10) 1.0603(5) 0.033(3) Uani 1 1 d . . .
H11A H 1.1290 0.3153 1.0347 0.040 Uiso 1 1 calc R . .
H11B H 1.2068 0.2050 1.0279 0.040 Uiso 1 1 calc R . .
C12 C 1.2492(8) 0.2952(10) 1.1268(5) 0.026(3) Uani 1 1 d . . .
C13 C 1.2230(7) 0.3897(10) 1.1683(5) 0.036(3) Uani 1 1 d . . .
H13 H 1.1555 0.4189 1.1551 0.044 Uiso 1 1 calc R . .
C14 C 1.2932(9) 0.4423(11) 1.2288(6) 0.050(3) Uani 1 1 d . . .
H14 H 1.2755 0.5085 1.2571 0.059 Uiso 1 1 calc R . .
C15 C 1.3892(9) 0.3965(13) 1.2470(6) 0.047(3) Uani 1 1 d . . .
C16 C 1.4198(7) 0.3044(12) 1.2087(6) 0.051(4) Uani 1 1 d . . .
H16 H 1.4876 0.2767 1.2220 0.061 Uiso 1 1 calc R . .
C17 C 1.3473(8) 0.2529(11) 1.1491(6) 0.041(3) Uani 1 1 d . . .
H17 H 1.3657 0.1850 1.1221 0.049 Uiso 1 1 calc R . .
F11 F 1.4593(5) 0.4479(6) 1.3074(3) 0.071(2) Uani 1 1 d . . .
N2 N 0.9627(5) 0.0673(7) 1.0954(4) 0.022(2) Uani 1 1 d . . .
C2 C 1.0337(7) 0.1779(9) 1.1068(5) 0.029(3) Uani 1 1 d . . .
H2A H 1.0663 0.1954 1.1590 0.034 Uiso 1 1 calc R . .
H2B H 0.9996 0.2603 1.0833 0.034 Uiso 1 1 calc R . .
C21 C 0.8737(7) 0.1043(10) 1.1163(5) 0.035(3) Uani 1 1 d . . .
H21A H 0.8935 0.1061 1.1696 0.042 Uiso 1 1 calc R . .
H21B H 0.8519 0.1953 1.0984 0.042 Uiso 1 1 calc R . .
C22 C 0.7879(7) 0.0109(13) 1.0874(5) 0.027(3) Uani 1 1 d . . .
C23 C 0.7795(9) -0.1053(12) 1.1222(5) 0.043(3) Uani 1 1 d . . .
H23 H 0.8316 -0.1307 1.1648 0.052 Uiso 1 1 calc R . .
C24 C 0.6959(9) -0.1860(12) 1.0956(7) 0.056(4) Uani 1 1 d . . .
H24 H 0.6898 -0.2655 1.1202 0.067 Uiso 1 1 calc R . .
C25 C 0.6238(9) -0.1498(14) 1.0346(8) 0.057(4) Uani 1 1 d . . .
C26 C 0.6256(8) -0.0364(12) 0.9980(6) 0.043(3) Uani 1 1 d . . .
H26 H 0.5722 -0.0133 0.9556 0.052 Uiso 1 1 calc R . .
C27 C 0.7092(8) 0.0451(10) 1.0252(5) 0.036(3) Uani 1 1 d . . .
H27 H 0.7129 0.1258 1.0008 0.043 Uiso 1 1 calc R . .
F21 F 0.5417(4) -0.2295(7) 1.0086(4) 0.086(2) Uani 1 1 d . . .
C3 C 1.0150(6) -0.0486(9) 1.1369(4) 0.025(3) Uani 1 1 d . . .
H3A H 1.0473 -0.0244 1.1883 0.030 Uiso 1 1 calc R . .
H3B H 0.9674 -0.1224 1.1340 0.030 Uiso 1 1 calc R . .
N3 N 1.0906(5) -0.0892(8) 1.1046(4) 0.024(2) Uani 1 1 d . . .
C31 C 1.1407(7) -0.2145(9) 1.1387(5) 0.033(3) Uani 1 1 d . . .
H31A H 1.1772 -0.1965 1.1903 0.040 Uiso 1 1 calc R . .
H31B H 1.0887 -0.2819 1.1364 0.040 Uiso 1 1 calc R . .
C32 C 1.2119(7) -0.2720(10) 1.1055(5) 0.027(3) Uani 1 1 d . . .
C33 C 1.3155(8) -0.2533(10) 1.1378(5) 0.032(3) Uani 1 1 d . . .
H33 H 1.3391 -0.1976 1.1791 0.038 Uiso 1 1 calc R . .
C34 C 1.3839(7) -0.3131(10) 1.1115(5) 0.035(3) Uani 1 1 d . . .
H34 H 1.4535 -0.2962 1.1319 0.042 Uiso 1 1 calc R . .
C35 C 1.3464(8) -0.3978(10) 1.0545(6) 0.033(3) Uani 1 1 d . . .
C36 C 1.2472(8) -0.4227(10) 1.0201(5) 0.034(3) Uani 1 1 d . . .
H36 H 1.2253 -0.4812 0.9799 0.041 Uiso 1 1 calc R . .
C37 C 1.1791(8) -0.3575(9) 1.0471(5) 0.032(3) Uani 1 1 d . . .
H37 H 1.1095 -0.3724 1.0249 0.039 Uiso 1 1 calc R . .
F31 F 1.4120(4) -0.4659(6) 1.0303(3) 0.0536(19) Uani 1 1 d . . .
C10 C 1.3622(9) -0.0825(11) 1.3653(6) 0.076(4) Uani 1 1 d . . .
H10A H 1.4228 -0.0708 1.4080 0.092 Uiso 1 1 calc R . .
H10B H 1.3039 -0.0539 1.3789 0.092 Uiso 1 1 calc R . .
B B 1.0561(15) 0.0333(18) 1.3409(9) 0.048(4) Uani 1 1 d . . .
F1 F 1.064(2) 0.089(5) 1.4042(12) 0.102(15) Uani 0.52(4) 1 d P A 1
F2 F 0.970(2) 0.039(4) 1.2908(10) 0.117(19) Uani 0.52(4) 1 d P A 1
F3 F 1.100(2) -0.079(2) 1.3398(16) 0.089(11) Uani 0.52(4) 1 d P A 1
F4 F 1.114(3) 0.121(3) 1.333(3) 0.28(2) Uani 0.52(4) 1 d P A 1
F1A F 1.0266(18) 0.012(3) 1.4032(14) 0.067(7) Uani 0.48(4) 1 d P A 2
F2A F 0.980(3) -0.037(5) 1.301(2) 0.17(2) Uani 0.48(4) 1 d P A 2
F3A F 1.145(2) -0.021(5) 1.3427(16) 0.105(16) Uani 0.48(4) 1 d P A 2
F4A F 1.048(2) 0.144(2) 1.3025(12) 0.081(10) Uiso 0.48(4) 1 d P A 2
Cl1 Cl 1.37129(19) 0.0195(3) 1.29558(13) 0.0527(9) Uani 1 1 d . . .
Cl2 Cl 1.3491(3) -0.2497(4) 1.34200(18) 0.0847(12) Uani 1 1 d . . .

loop_
_atom_site_aniso_label
_atom_site_aniso_U_11
_atom_site_aniso_U_22
_atom_site_aniso_U_33
_atom_site_aniso_U_23
_atom_site_aniso_U_13
_atom_site_aniso_U_12
Zn 0.0289(11) 0.0301(11) 0.0248(11) -0.0035(11) 0.0046(8) -0.0026(11)
C1 0.035(6) 0.021(7) 0.026(5) -0.004(6) 0.013(5) 0.007(6)
N1 0.018(5) 0.027(6) 0.024(5) 0.005(4) 0.004(4) 0.009(4)
C11 0.045(7) 0.031(7) 0.032(7) 0.004(6) 0.022(6) 0.001(6)
C12 0.037(8) 0.021(7) 0.019(7) -0.002(6) 0.008(6) -0.005(6)
C13 0.031(7) 0.035(8) 0.040(8) 0.007(6) 0.007(6) -0.008(6)
C14 0.045(8) 0.056(9) 0.051(8) 0.000(7) 0.019(7) -0.006(8)
C15 0.056(9) 0.044(9) 0.031(8) 0.008(7) 0.003(7) -0.016(8)
C16 0.018(7) 0.057(10) 0.071(10) -0.017(8) 0.006(7) -0.010(7)
C17 0.038(8) 0.034(8) 0.058(9) -0.003(7) 0.027(7) -0.003(7)
F11 0.072(5) 0.070(6) 0.059(5) -0.014(4) 0.006(4) -0.022(4)
N2 0.017(5) 0.015(5) 0.029(5) 0.003(4) 0.001(4) -0.001(4)
C2 0.041(7) 0.019(7) 0.026(6) 0.000(5) 0.011(6) 0.002(6)
C21 0.030(7) 0.036(7) 0.045(7) 0.007(6) 0.020(6) 0.015(6)
C22 0.026(6) 0.038(8) 0.027(6) 0.001(7) 0.020(5) 0.010(7)
C23 0.049(9) 0.055(9) 0.036(8) 0.014(7) 0.028(7) 0.014(7)
C24 0.053(9) 0.044(9) 0.080(11) 0.013(8) 0.033(8) -0.004(8)
C25 0.033(9) 0.062(11) 0.086(12) -0.022(9) 0.033(9) -0.023(8)
C26 0.039(8) 0.053(11) 0.047(8) -0.002(7) 0.027(7) 0.011(7)
C27 0.041(7) 0.027(8) 0.054(8) 0.001(6) 0.035(7) 0.009(7)
F21 0.058(5) 0.079(5) 0.134(6) -0.028(5) 0.050(5) -0.027(4)
C3 0.014(6) 0.043(8) 0.016(6) 0.003(5) 0.004(5) -0.001(5)
N3 0.024(5) 0.016(5) 0.031(5) 0.001(4) 0.009(4) 0.002(4)
C31 0.021(6) 0.033(7) 0.041(7) 0.002(6) 0.004(6) 0.002(6)
C32 0.029(7) 0.032(7) 0.019(7) 0.007(6) 0.005(6) 0.010(6)
C33 0.035(7) 0.026(7) 0.020(6) 0.004(6) -0.010(6) -0.004(6)
C34 0.023(7) 0.044(8) 0.039(7) -0.001(6) 0.011(6) 0.003(6)
C35 0.038(8) 0.027(7) 0.037(7) 0.000(6) 0.018(6) 0.016(6)
C36 0.047(8) 0.029(7) 0.028(7) 0.002(6) 0.013(6) -0.003(7)
C37 0.039(8) 0.025(7) 0.020(7) 0.004(6) -0.008(6) -0.011(6)
F31 0.058(4) 0.057(5) 0.049(4) -0.004(4) 0.022(3) 0.025(4)
C10 0.092(11) 0.086(11) 0.049(8) -0.007(8) 0.021(8) -0.007(9)
B 0.057(14) 0.044(14) 0.046(11) 0.023(10) 0.020(11) 0.012(11)
F1 0.07(2) 0.17(3) 0.037(12) -0.058(18) -0.024(11) 0.08(2)
F2 0.05(2) 0.28(5) 0.005(10) -0.006(14) -0.004(10) 0.05(3)
F3 0.08(3) 0.040(15) 0.137(19) 0.023(13) 0.03(2) 0.022(15)
F4 0.12(3) 0.11(2) 0.57(7) 0.06(3) 0.03(3) -0.10(2)
F1A 0.060(13) 0.094(18) 0.044(12) -0.005(13) 0.013(10) -0.031(13)
F2A 0.11(4) 0.24(5) 0.17(3) -0.05(3) 0.08(3) -0.13(4)
F3A 0.037(14) 0.19(5) 0.090(15) -0.05(3) 0.025(11) 0.03(2)
Cl1 0.0551(19) 0.047(2) 0.0513(19) -0.0035(19) 0.0115(15) -0.0053(19)
Cl2 0.102(3) 0.070(3) 0.079(3) 0.013(2) 0.028(2) -0.030(2)

loop_
_atom_type_symbol
_atom_type_description
_atom_type_scat_dispersion_real
_atom_type_scat_dispersion_imag
_atom_type_scat_source
C C 0.0033 0.0016 'International Tables Vol C Tables 4.2.6.8 and 6.1.1.4'
H H 0.0000 0.0000 'International Tables Vol C Tables 4.2.6.8 and 6.1.1.4'
N N 0.0061 0.0033 'International Tables Vol C Tables 4.2.6.8 and 6.1.1.4'
B B 0.0013 0.0007 'International Tables Vol C Tables 4.2.6.8 and 6.1.1.4'
F F 0.0171 0.0103 'International Tables Vol C Tables 4.2.6.8 and 6.1.1.4'
Cl Cl 0.1484 0.1585 'International Tables Vol C Tables 4.2.6.8 and 6.1.1.4'
Zn Zn 0.2839 1.4301 'International Tables Vol C Tables 4.2.6.8 and 6.1.1.4'

loop_
_geom_angle_atom_site_label_1
_geom_angle_atom_site_label_2
_geom_angle_atom_site_label_3
_geom_angle
_geom_angle_site_symmetry_1
_geom_angle_site_symmetry_3
_geom_angle_publ_flag
N1 Zn N1 180.000(1) 3_757 . ?
N1 Zn N2 116.2(3) 3_757 . ?
N1 Zn N2 63.8(3) . . ?
N1 Zn N2 63.8(3) 3_757 3_757 ?
N1 Zn N2 116.2(3) . 3_757 ?
N2 Zn N2 180.000(2) . 3_757 ?
N1 Zn N3 115.5(3) 3_757 . ?
N1 Zn N3 64.5(3) . . ?
N2 Zn N3 64.3(3) . . ?
N2 Zn N3 115.7(3) 3_757 . ?
N1 Zn N3 64.5(3) 3_757 3_757 ?
N1 Zn N3 115.5(3) . 3_757 ?
N2 Zn N3 115.7(3) . 3_757 ?
N2 Zn N3 64.3(3) 3_757 3_757 ?
N3 Zn N3 180.0(3) . 3_757 ?
N1 C1 N3 104.6(7) . . ?
N1 C1 H1A 110.8 . . ?
N3 C1 H1A 110.8 . . ?
N1 C1 H1B 110.8 . . ?
N3 C1 H1B 110.8 . . ?
H1A C1 H1B 108.9 . . ?
C2 N1 C1 109.6(7) . . ?
C2 N1 C11 115.3(7) . . ?
C1 N1 C11 112.6(7) . . ?
C2 N1 Zn 92.5(5) . . ?
C1 N1 Zn 91.9(5) . . ?
C11 N1 Zn 131.3(6) . . ?
N1 C11 C12 115.0(7) . . ?
N1 C11 H11A 108.5 . . ?
C12 C11 H11A 108.5 . . ?
N1 C11 H11B 108.5 . . ?
C12 C11 H11B 108.5 . . ?
H11A C11 H11B 107.5 . . ?
C13 C12 C17 117.6(10) . . ?
C13 C12 C11 120.2(10) . . ?
C17 C12 C11 122.2(10) . . ?
C14 C13 C12 120.9(10) . . ?
C14 C13 H13 119.5 . . ?
C12 C13 H13 119.5 . . ?
C15 C14 C13 118.0(11) . . ?
C15 C14 H14 121.0 . . ?
C13 C14 H14 121.0 . . ?
C16 C15 C14 124.1(11) . . ?
C16 C15 F11 117.6(11) . . ?
C14 C15 F11 118.2(12) . . ?
C15 C16 C17 116.2(11) . . ?
C15 C16 H16 121.9 . . ?
C17 C16 H16 121.9 . . ?
C16 C17 C12 123.1(11) . . ?
C16 C17 H17 118.5 . . ?
C12 C17 H17 118.5 . . ?
C2 N2 C3 108.6(6) . . ?
C2 N2 C21 111.7(7) . . ?
C3 N2 C21 111.1(7) . . ?
C2 N2 Zn 90.9(5) . . ?
C3 N2 Zn 90.6(5) . . ?
C21 N2 Zn 140.0(6) . . ?
N2 C2 N1 104.7(7) . . ?
N2 C2 H2A 110.8 . . ?
N1 C2 H2A 110.8 . . ?
N2 C2 H2B 110.8 . . ?
N1 C2 H2B 110.8 . . ?
H2A C2 H2B 108.9 . . ?
C22 C21 N2 113.4(8) . . ?
C22 C21 H21A 108.9 . . ?
N2 C21 H21A 108.9 . . ?
C22 C21 H21B 108.9 . . ?
N2 C21 H21B 108.9 . . ?
H21A C21 H21B 107.7 . . ?
C23 C22 C27 117.8(10) . . ?
C23 C22 C21 122.5(10) . . ?
C27 C22 C21 119.6(11) . . ?
C22 C23 C24 120.7(11) . . ?
C22 C23 H23 119.6 . . ?
C24 C23 H23 119.6 . . ?
C25 C24 C23 118.9(12) . . ?
C25 C24 H24 120.6 . . ?
C23 C24 H24 120.6 . . ?
C24 C25 C26 124.0(12) . . ?
C24 C25 F21 118.7(13) . . ?
C26 C25 F21 117.3(13) . . ?
C25 C26 C27 117.0(11) . . ?
C25 C26 H26 121.5 . . ?
C27 C26 H26 121.5 . . ?
C26 C27 C22 121.5(10) . . ?
C26 C27 H27 119.2 . . ?
C22 C27 H27 119.2 . . ?
N3 C3 N2 106.6(7) . . ?
N3 C3 H3A 110.4 . . ?
N2 C3 H3A 110.4 . . ?
N3 C3 H3B 110.4 . . ?
N2 C3 H3B 110.4 . . ?
H3A C3 H3B 108.6 . . ?
C3 N3 C31 110.3(7) . . ?
C3 N3 C1 108.4(7) . . ?
C31 N3 C1 110.6(7) . . ?
C3 N3 Zn 90.3(5) . . ?
C31 N3 Zn 143.3(6) . . ?
C1 N3 Zn 89.8(5) . . ?
C32 C31 N3 115.0(8) . . ?
C32 C31 H31A 108.5 . . ?
N3 C31 H31A 108.5 . . ?
C32 C31 H31B 108.5 . . ?
N3 C31 H31B 108.5 . . ?
H31A C31 H31B 107.5 . . ?
C37 C32 C33 118.1(10) . . ?
C37 C32 C31 120.8(10) . . ?
C33 C32 C31 120.7(10) . . ?
C34 C33 C32 122.2(10) . . ?
C34 C33 H33 118.9 . . ?
C32 C33 H33 118.9 . . ?
C35 C34 C33 116.5(10) . . ?
C35 C34 H34 121.7 . . ?
C33 C34 H34 121.7 . . ?
F31 C35 C34 118.2(10) . . ?
F31 C35 C36 116.6(10) . . ?
C34 C35 C36 125.2(10) . . ?
C35 C36 C37 116.8(9) . . ?
C35 C36 H36 121.6 . . ?
C37 C36 H36 121.6 . . ?
C32 C37 C36 121.0(9) . . ?
C32 C37 H37 119.5 . . ?
C36 C37 H37 119.5 . . ?
Cl2 C10 Cl1 112.9(6) . . ?
Cl2 C10 H10A 109.0 . . ?
Cl1 C10 H10A 109.0 . . ?
Cl2 C10 H10B 109.0 . . ?
Cl1 C10 H10B 109.0 . . ?
H10A C10 H10B 107.8 . . ?
F4 B F3 106(3) . . ?
F4 B F2 112(3) . . ?
F3 B F2 111(3) . . ?
F4 B F2A 138(3) . . ?
F3 B F2A 80(3) . . ?
F2 B F2A 35(3) . . ?
F4 B F4A 43.7(18) . . ?
F3 B F4A 132(2) . . ?
F2 B F4A 69.3(19) . . ?
F2A B F4A 102(3) . . ?
F4 B F1 88(4) . . ?
F3 B F1 119(2) . . ?
F2 B F1 117(2) . . ?
F2A B F1 126(3) . . ?
F4A B F1 98(3) . . ?
F4 B F3A 69(2) . . ?
F3 B F3A 37.8(16) . . ?
F2 B F3A 132(2) . . ?
F2A B F3A 112(3) . . ?
F4A B F3A 105(3) . . ?
F1 B F3A 110(2) . . ?
F4 B F1A 127(3) . . ?
F3 B F1A 99(2) . . ?
F2 B F1A 101(2) . . ?
F2A B F1A 91(2) . . ?
F4A B F1A 128(2) . . ?
F1 B F1A 39.5(19) . . ?
F3A B F1A 117(2) . . ?

loop_
_geom_bond_atom_site_label_1
_geom_bond_atom_site_label_2
_geom_bond_distance
_geom_bond_site_symmetry_2
_geom_bond_publ_flag
Zn N1 2.174(7) 3_757 ?
Zn N1 2.174(7) . ?
Zn N2 2.212(7) . ?
Zn N2 2.212(7) 3_757 ?
Zn N3 2.218(7) . ?
Zn N3 2.218(7) 3_757 ?
C1 N1 1.473(10) . ?
C1 N3 1.489(10) . ?
C1 H1A 0.9900 . ?
C1 H1B 0.9900 . ?
N1 C2 1.464(9) . ?
N1 C11 1.499(11) . ?
C11 C12 1.500(12) . ?
C11 H11A 0.9900 . ?
C11 H11B 0.9900 . ?
C12 C13 1.378(12) . ?
C12 C17 1.380(13) . ?
C13 C14 1.378(12) . ?
C13 H13 0.9500 . ?
C14 C15 1.367(14) . ?
C14 H14 0.9500 . ?
C15 C16 1.349(13) . ?
C15 F11 1.372(11) . ?
C16 C17 1.377(12) . ?
C16 H16 0.9500 . ?
C17 H17 0.9500 . ?
N2 C2 1.463(10) . ?
N2 C3 1.471(9) . ?
N2 C21 1.496(10) . ?
C2 H2A 0.9900 . ?
C2 H2B 0.9900 . ?
C21 C22 1.490(12) . ?
C21 H21A 0.9900 . ?
C21 H21B 0.9900 . ?
C22 C23 1.375(13) . ?
C22 C27 1.398(11) . ?
C23 C24 1.386(13) . ?
C23 H23 0.9500 . ?
C24 C25 1.342(14) . ?
C24 H24 0.9500 . ?
C25 C26 1.349(14) . ?
C25 F21 1.364(12) . ?
C26 C27 1.393(12) . ?
C26 H26 0.9500 . ?
C27 H27 0.9500 . ?
C3 N3 1.471(10) . ?
C3 H3A 0.9900 . ?
C3 H3B 0.9900 . ?
N3 C31 1.489(10) . ?
C31 C32 1.486(12) . ?
C31 H31A 0.9900 . ?
C31 H31B 0.9900 . ?
C32 C37 1.383(12) . ?
C32 C33 1.406(12) . ?
C33 C34 1.376(12) . ?
C33 H33 0.9500 . ?
C34 C35 1.364(12) . ?
C34 H34 0.9500 . ?
C35 F31 1.359(10) . ?
C35 C36 1.366(12) . ?
C36 C37 1.406(12) . ?
C36 H36 0.9500 . ?
C37 H37 0.9500 . ?
C10 Cl2 1.731(11) . ?
C10 Cl1 1.747(11) . ?
C10 H10A 0.9900 . ?
C10 H10B 0.9900 . ?
B F4 1.24(3) . ?
B F3 1.29(3) . ?
B F2 1.30(3) . ?
B F2A 1.31(4) . ?
B F4A 1.33(3) . ?
B F1 1.33(2) . ?
B F3A 1.36(3) . ?
B F1A 1.43(3) . ?
